data_7125663
loop_
_publ_author_name
'Yi, Xiangyan'
'Feng, Jiajun'
'Huang, Fei'
'Baell, Jonathan Bayldon'

_publ_section_title
;
 Metal-free C-C, C-O, C-S and C-N bond formation enabled by SBA-15
 supported TFMSA.
;
_journal_issue 8
_journal_name_full 'Chemical communications (Cambridge, England)'
_journal_page_first 1243
_journal_page_last 1246
_journal_paper_doi 10.1039/c9cc08389h
_journal_volume 56
_journal_year 2020
_chemical_formula_sum 'C25 H22 O4'
_chemical_formula_weight 386.42
_space_group_crystal_system triclinic
_space_group_IT_number 2
_space_group_name_Hall '-P 1'
_space_group_name_H-M_alt 'P -1'
_atom_sites_solution_hydrogens geom
_audit_creation_method SHELXL-2013
_audit_update_record
;
2019-05-22 deposited with the CCDC.	2019-12-17 downloaded from the CCDC.
;
_cell_angle_alpha 78.2880(10)
_cell_angle_beta 83.3010(10)
_cell_angle_gamma 70.1950(10)
_cell_formula_units_Z 4
_cell_length_a 10.7065(5)
_cell_length_b 12.0739(5)
_cell_length_c 17.4608(8)
_cell_measurement_reflns_used 9937
_cell_measurement_temperature 193(2)
_cell_measurement_theta_max 54.824
_cell_measurement_theta_min 4.592
_cell_volume 2076.61(16)
_computing_cell_refinement 'Bruker SAINT'
_computing_data_collection 'Bruker APEX2'
_computing_data_reduction 'Bruker SAINT'
_computing_molecular_graphics 'Bruker SHELXTL'
_computing_publication_material 'Bruker SHELXTL'
_computing_structure_refinement 'SHELXL-2013 (Sheldrick, 2013)'
_computing_structure_solution 'SHELXS-97 (Sheldrick 2008)'
_diffrn_ambient_temperature 193(2)
_diffrn_measured_fraction_theta_full 0.997
_diffrn_measured_fraction_theta_max 0.997
_diffrn_measurement_device_type 'Bruker APEX-II CCD'
_diffrn_measurement_method '\f and \w scans'
_diffrn_radiation_type MoK\a
_diffrn_radiation_wavelength 0.71073
_diffrn_reflns_av_R_equivalents 0.0378
_diffrn_reflns_av_unetI/netI 0.0285
_diffrn_reflns_Laue_measured_fraction_full 0.997
_diffrn_reflns_Laue_measured_fraction_max 0.997
_diffrn_reflns_limit_h_max 12
_diffrn_reflns_limit_h_min -12
_diffrn_reflns_limit_k_max 14
_diffrn_reflns_limit_k_min -14
_diffrn_reflns_limit_l_max 21
_diffrn_reflns_limit_l_min -21
_diffrn_reflns_number 39159
_diffrn_reflns_point_group_measured_fraction_full 0.997
_diffrn_reflns_point_group_measured_fraction_max 0.997
_diffrn_reflns_theta_full 25.242
_diffrn_reflns_theta_max 25.499
_diffrn_reflns_theta_min 2.332
_exptl_absorpt_coefficient_mu 0.083
_exptl_absorpt_correction_T_max 0.7456
_exptl_absorpt_correction_T_min 0.6502
_exptl_absorpt_correction_type multi-scan
_exptl_absorpt_process_details sadabs
_exptl_crystal_colour colorless
_exptl_crystal_density_diffrn 1.236
_exptl_crystal_description prismatic
_exptl_crystal_F_000 816
_exptl_crystal_size_max 0.200
_exptl_crystal_size_mid 0.170
_exptl_crystal_size_min 0.130
_refine_diff_density_max 0.530
_refine_diff_density_min -0.229
_refine_diff_density_rms 0.033
_refine_ls_extinction_coef 0.027(2)
_refine_ls_extinction_expression Fc^*^=kFc[1+0.001xFc^2^\l^3^/sin(2\q)]^-1/4^
_refine_ls_extinction_method SHELXL
_refine_ls_goodness_of_fit_ref 1.022
_refine_ls_hydrogen_treatment constr
_refine_ls_matrix_type full
_refine_ls_number_parameters 526
_refine_ls_number_reflns 7692
_refine_ls_number_restraints 1
_refine_ls_restrained_S_all 1.023
_refine_ls_R_factor_all 0.0630
_refine_ls_R_factor_gt 0.0485
_refine_ls_shift/su_max 0.001
_refine_ls_shift/su_mean 0.000
_refine_ls_structure_factor_coef Fsqd
_refine_ls_weighting_details 'w=1/[\s^2^(Fo^2^)+(0.0481P)^2^+0.8031P] where P=(Fo^2^+2Fc^2^)/3'
_refine_ls_weighting_scheme calc
_refine_ls_wR_factor_gt 0.1130
_refine_ls_wR_factor_ref 0.1239
_reflns_Friedel_coverage 0.000
_reflns_number_gt 6141
_reflns_number_total 7692
_reflns_threshold_expression 'I > 2\s(I)'
_cod_data_source_file c9cc08389h2.cif
_cod_data_source_block mo_dd19032_0m
_cod_depositor_comments 'Adding full bibliography for 7125662--7125663.cif.'
_cod_database_code 7125663
_shelx_space_group_comment
; 
The symmetry employed for this shelxl refinement is uniquely defined 
by the following loop, which should always be used as a source of 
symmetry information in preference to the above space-group names. 
They are only intended as comments. 
;
_shelx_estimated_absorpt_t_min 0.984
_shelx_estimated_absorpt_t_max 0.989
_shelxl_version_number 2013-4

loop_
_space_group_symop_operation_xyz
'x, y, z'
'-x, -y, -z'

loop_
_atom_site_label
_atom_site_type_symbol
_atom_site_fract_x
_atom_site_fract_y
_atom_site_fract_z
_atom_site_U_iso_or_equiv
_atom_site_adp_type
_atom_site_occupancy
_atom_site_site_symmetry_order
_atom_site_calc_flag
_atom_site_refinement_flags_posn
_atom_site_refinement_flags_adp
O1 O 1.02681(15) 0.78054(13) 0.57053(9) 0.0655(4) Uani 1 1 d . .
O2 O 0.72041(15) 0.84069(13) 0.63523(9) 0.0696(4) Uani 1 1 d . .
O3 O 1.11242(12) 0.51329(12) 0.55578(7) 0.0526(3) Uani 1 1 d . .
O4 O 1.13896(12) 0.48618(13) 0.68355(7) 0.0601(4) Uani 1 1 d . .
C1 C 0.92760(15) 0.60313(14) 0.64132(9) 0.0364(4) Uani 1 1 d . .
H1 H 0.9301 0.6519 0.6807 0.044 Uiso 1 1 calc R U
C2 C 0.86216(16) 0.68915(14) 0.56832(9) 0.0365(4) Uani 1 1 d . .
H2 H 0.8533 0.6430 0.5289 0.044 Uiso 1 1 calc R U
C3 C 0.94479(17) 0.77038(15) 0.53256(11) 0.0431(4) Uani 1 1 d . .
C4 C 0.92049(17) 0.83839(14) 0.45118(10) 0.0408(4) Uani 1 1 d . .
C5 C 0.8318(2) 0.82635(16) 0.40388(11) 0.0496(4) Uani 1 1 d . .
H5 H 0.7832 0.7727 0.4231 0.059 Uiso 1 1 calc R U
C6 C 0.8139(2) 0.89230(19) 0.32880(12) 0.0610(5) Uani 1 1 d . .
H6 H 0.7537 0.8834 0.2964 0.073 Uiso 1 1 calc R U
C7 C 0.8839(2) 0.97121(19) 0.30120(12) 0.0642(6) Uani 1 1 d . .
H7 H 0.8710 1.0171 0.2499 0.077 Uiso 1 1 calc R U
C8 C 0.9719(2) 0.98363(18) 0.34740(12) 0.0594(5) Uani 1 1 d . .
H8 H 1.0198 1.0378 0.3280 0.071 Uiso 1 1 calc R U
C9 C 0.99081(19) 0.91760(16) 0.42178(11) 0.0490(4) Uani 1 1 d . .
H9 H 1.0524 0.9261 0.4534 0.059 Uiso 1 1 calc R U
C10 C 0.72456(18) 0.76966(15) 0.59361(10) 0.0440(4) Uani 1 1 d . .
C11 C 0.60047(17) 0.76124(15) 0.56942(10) 0.0430(4) Uani 1 1 d . .
C12 C 0.59654(18) 0.66644(17) 0.53740(12) 0.0533(5) Uani 1 1 d . .
H12 H 0.6765 0.6046 0.5279 0.064 Uiso 1 1 calc R U
C13 C 0.4761(2) 0.6619(2) 0.51919(16) 0.0720(6) Uani 1 1 d . .
H13 H 0.4738 0.5973 0.4967 0.086 Uiso 1 1 calc R U
C14 C 0.3596(2) 0.7507(2) 0.53351(15) 0.0762(7) Uani 1 1 d . .
H14 H 0.2769 0.7460 0.5226 0.091 Uiso 1 1 calc R U
C15 C 0.3635(2) 0.8459(3) 0.56353(14) 0.0786(7) Uani 1 1 d . .
H15 H 0.2835 0.9084 0.5719 0.094 Uiso 1 1 calc R U
C16 C 0.4821(2) 0.8516(2) 0.58158(12) 0.0642(6) Uani 1 1 d . .
H16 H 0.4836 0.9178 0.6026 0.077 Uiso 1 1 calc R U
C17 C 0.84979(15) 0.51912(14) 0.67858(9) 0.0376(4) Uani 1 1 d . .
C18 C 0.85878(17) 0.42086(15) 0.64620(11) 0.0447(4) Uani 1 1 d . .
H18 H 0.9138 0.4056 0.6002 0.054 Uiso 1 1 calc R U
C19 C 0.78792(19) 0.34462(17) 0.68048(12) 0.0536(5) Uani 1 1 d . .
H19 H 0.7955 0.2768 0.6583 0.064 Uiso 1 1 calc R U
C20 C 0.70643(18) 0.36706(18) 0.74674(12) 0.0540(5) Uani 1 1 d . .
H20 H 0.6584 0.3145 0.7704 0.065 Uiso 1 1 calc R U
C21 C 0.69495(18) 0.46538(19) 0.77832(11) 0.0537(5) Uani 1 1 d . .
H21 H 0.6375 0.4817 0.8233 0.064 Uiso 1 1 calc R U
C22 C 0.76682(17) 0.54113(17) 0.74497(10) 0.0456(4) Uani 1 1 d . .
H22 H 0.7592 0.6084 0.7677 0.055 Uiso 1 1 calc R U
C23 C 1.06904(15) 0.53121(14) 0.62029(9) 0.0359(4) Uani 1 1 d . .
C24 C 1.27780(19) 0.4152(2) 0.67426(13) 0.0644(6) Uani 1 1 d . .
H24A H 1.3020 0.4092 0.6184 0.077 Uiso 1 1 calc R U
H24B H 1.2935 0.3335 0.7047 0.077 Uiso 1 1 calc R U
C25 C 1.3594(2) 0.4741(2) 0.70272(19) 0.0893(8) Uani 1 1 d . .
H25A H 1.3445 0.5544 0.6716 0.134 Uiso 1 1 calc R U
H25B H 1.4536 0.4268 0.6975 0.134 Uiso 1 1 calc R U
H25C H 1.3343 0.4803 0.7579 0.134 Uiso 1 1 calc R U
O5 O 0.54242(17) 0.30292(16) 0.91005(9) 0.0778(5) Uani 1 1 d . .
O6 O 0.22614(14) 0.42622(11) 0.96206(8) 0.0610(4) Uani 1 1 d . .
O7 O 0.55456(14) 0.04541(12) 0.89716(8) 0.0615(4) Uani 1 1 d . .
O8 O 0.48172(15) 0.14741(12) 0.77992(7) 0.0640(4) Uani 1 1 d . .
C26 C 0.35074(18) 0.21268(15) 0.88966(10) 0.0447(4) Uani 1 1 d . .
H26 H 0.3346 0.2921 0.8545 0.054 Uiso 1 1 calc R U
C27 C 0.37085(17) 0.22757(14) 0.97198(10) 0.0407(4) Uani 1 1 d . .
H27 H 0.3834 0.1504 1.0093 0.049 Uiso 1 1 calc R U
C28 C 0.48973(19) 0.27041(16) 0.97188(11) 0.0508(5) Uani 1 1 d . .
C29 C 0.53517(18) 0.27491(15) 1.04813(12) 0.0497(5) Uani 1 1 d . .
C30 C 0.49281(19) 0.22033(17) 1.11914(11) 0.0508(5) Uani 1 1 d . .
H30 H 0.4310 0.1791 1.1202 0.061 Uiso 1 1 calc R U
C31 C 0.5395(2) 0.22512(19) 1.18873(14) 0.0637(6) Uani 1 1 d . .
H31 H 0.5104 0.1866 1.2370 0.076 Uiso 1 1 calc R U
C32 C 0.6275(3) 0.2851(2) 1.18796(17) 0.0819(8) Uani 1 1 d . .
H32 H 0.6605 0.2874 1.2356 0.098 Uiso 1 1 calc R U
C33 C 0.6678(3) 0.3419(2) 1.11861(19) 0.0943(9) Uani 1 1 d . .
H33 H 0.7273 0.3851 1.1184 0.113 Uiso 1 1 calc R U
C34 C 0.6231(2) 0.3369(2) 1.04908(16) 0.0769(7) Uani 1 1 d . .
H34 H 0.6526 0.3762 1.0012 0.092 Uiso 1 1 calc R U
C35 C 0.24794(17) 0.32512(15) 0.99844(10) 0.0421(4) Uani 1 1 d . .
C36 C 0.15973(16) 0.29784(14) 1.06678(9) 0.0370(4) Uani 1 1 d . .
C37 C 0.06916(18) 0.39319(15) 1.09759(10) 0.0440(4) Uani 1 1 d . .
H37 H 0.0637 0.4728 1.0741 0.053 Uiso 1 1 calc R U
C38 C -0.01287(19) 0.37299(17) 1.16206(11) 0.0517(5) Uani 1 1 d . .
H38 H -0.0738 0.4386 1.1832 0.062 Uiso 1 1 calc R U
C39 C -0.00680(19) 0.25849(18) 1.19572(11) 0.0524(5) Uani 1 1 d . .
H39 H -0.0624 0.2449 1.2407 0.063 Uiso 1 1 calc R U
C40 C 0.08002(19) 0.16286(17) 1.16435(11) 0.0518(5) Uani 1 1 d . .
H40 H 0.0822 0.0837 1.1869 0.062 Uiso 1 1 calc R U
C41 C 0.16367(18) 0.18194(15) 1.10030(11) 0.0464(4) Uani 1 1 d . .
H41 H 0.2239 0.1160 1.0791 0.056 Uiso 1 1 calc R U
C42 C 0.23108(19) 0.17285(16) 0.88872(10) 0.0469(4) Uani 1 1 d . .
C43 C 0.1120(2) 0.2550(2) 0.86161(12) 0.0625(6) Uani 1 1 d . .
H43 H 0.1071 0.3353 0.8408 0.075 Uiso 1 1 calc R U
C44 C 0.0010(3) 0.2208(3) 0.86464(16) 0.0833(8) Uani 1 1 d . .
H44 H -0.0802 0.2780 0.8464 0.100 Uiso 1 1 calc R U
C45 C 0.0065(3) 0.1054(3) 0.89369(16) 0.0837(8) Uani 1 1 d . .
H45 H -0.0708 0.0827 0.8959 0.100 Uiso 1 1 calc R U
C46 C 0.1236(3) 0.0223(2) 0.91973(14) 0.0739(7) Uani 1 1 d . .
H46 H 0.1279 -0.0583 0.9391 0.089 Uiso 1 1 calc R U
C47 C 0.2355(2) 0.05576(18) 0.91783(12) 0.0575(5) Uani 1 1 d . .
H47 H 0.3161 -0.0018 0.9366 0.069 Uiso 1 1 calc R U
C48 C 0.4745(2) 0.12558(16) 0.85826(11) 0.0505(5) Uani 1 1 d . .
C49 C 0.5975(3) 0.0696(2) 0.74159(13) 0.0784(8) Uani 1 1 d . U
H49A H 0.6802 0.0658 0.7638 0.094 Uiso 1 1 calc R U
H49B H 0.5923 -0.0123 0.7497 0.094 Uiso 1 1 calc R U
C50 C 0.5975(3) 0.1200(2) 0.65815(14) 0.0769(7) Uani 1 1 d . U
H50A H 0.6755 0.0709 0.6310 0.115 Uiso 1 1 calc R U
H50B H 0.6005 0.2017 0.6509 0.115 Uiso 1 1 calc R U
H50C H 0.5165 0.1212 0.6365 0.115 Uiso 1 1 calc R U

loop_
_atom_site_aniso_label
_atom_site_aniso_U_11
_atom_site_aniso_U_22
_atom_site_aniso_U_33
_atom_site_aniso_U_23
_atom_site_aniso_U_13
_atom_site_aniso_U_12
O1 0.0714(10) 0.0690(9) 0.0663(9) 0.0086(7) -0.0244(8) -0.0408(8)
O2 0.0629(9) 0.0584(9) 0.0838(11) -0.0397(8) -0.0129(8) 0.0038(7)
O3 0.0381(7) 0.0713(9) 0.0376(7) -0.0127(6) 0.0014(5) -0.0032(6)
O4 0.0373(7) 0.0855(10) 0.0391(7) -0.0157(7) -0.0058(5) 0.0076(6)
C1 0.0341(8) 0.0370(8) 0.0352(9) -0.0079(7) 0.0004(7) -0.0075(7)
C2 0.0357(8) 0.0330(8) 0.0378(9) -0.0068(7) -0.0016(7) -0.0071(7)
C3 0.0431(10) 0.0377(9) 0.0476(10) -0.0054(7) -0.0051(8) -0.0121(7)
C4 0.0397(9) 0.0329(8) 0.0444(10) -0.0065(7) 0.0036(7) -0.0067(7)
C5 0.0579(11) 0.0452(10) 0.0444(10) -0.0035(8) -0.0039(9) -0.0172(9)
C6 0.0760(14) 0.0605(12) 0.0438(11) -0.0061(9) -0.0068(10) -0.0191(11)
C7 0.0837(16) 0.0539(12) 0.0418(11) 0.0003(9) 0.0089(11) -0.0142(11)
C8 0.0667(13) 0.0502(11) 0.0545(12) -0.0027(9) 0.0137(10) -0.0194(10)
C9 0.0469(10) 0.0417(10) 0.0539(11) -0.0073(8) 0.0065(8) -0.0120(8)
C10 0.0468(10) 0.0355(9) 0.0424(10) -0.0082(8) -0.0030(8) -0.0029(7)
C11 0.0369(9) 0.0433(9) 0.0386(9) -0.0061(7) 0.0015(7) -0.0016(7)
C12 0.0362(10) 0.0465(10) 0.0717(13) -0.0110(9) -0.0010(9) -0.0064(8)
C13 0.0463(12) 0.0678(14) 0.1043(19) -0.0164(13) -0.0080(12) -0.0192(10)
C14 0.0361(11) 0.0993(19) 0.0826(17) -0.0040(14) -0.0049(10) -0.0146(12)
C15 0.0406(12) 0.1001(19) 0.0715(15) -0.0254(14) -0.0046(10) 0.0139(12)
C16 0.0479(12) 0.0697(14) 0.0579(13) -0.0240(11) -0.0072(9) 0.0116(10)
C17 0.0301(8) 0.0390(9) 0.0365(9) -0.0025(7) -0.0005(7) -0.0044(7)
C18 0.0420(10) 0.0434(10) 0.0446(10) -0.0071(8) 0.0045(8) -0.0110(8)
C19 0.0503(11) 0.0465(10) 0.0635(13) -0.0061(9) 0.0014(9) -0.0185(9)
C20 0.0423(10) 0.0549(12) 0.0583(12) 0.0060(9) 0.0000(9) -0.0176(9)
C21 0.0372(10) 0.0677(13) 0.0443(11) 0.0008(9) 0.0077(8) -0.0108(9)
C22 0.0385(9) 0.0517(10) 0.0394(10) -0.0083(8) 0.0032(7) -0.0071(8)
C23 0.0339(8) 0.0378(9) 0.0344(9) -0.0047(7) -0.0015(7) -0.0108(7)
C24 0.0367(10) 0.0852(15) 0.0536(12) -0.0183(11) -0.0100(9) 0.0089(10)
C25 0.0536(14) 0.0851(18) 0.122(2) -0.0026(16) -0.0090(14) -0.0202(13)
O5 0.0782(11) 0.0957(12) 0.0613(10) 0.0035(8) 0.0182(8) -0.0476(9)
O6 0.0692(9) 0.0351(7) 0.0611(9) 0.0061(6) 0.0121(7) -0.0076(6)
O7 0.0583(8) 0.0493(8) 0.0486(8) 0.0060(6) 0.0067(6) 0.0073(6)
O8 0.0726(9) 0.0554(8) 0.0372(7) -0.0020(6) 0.0095(6) 0.0063(7)
C26 0.0503(10) 0.0349(9) 0.0354(9) 0.0025(7) 0.0022(7) -0.0028(7)
C27 0.0428(9) 0.0340(8) 0.0364(9) 0.0029(7) 0.0041(7) -0.0085(7)
C28 0.0474(10) 0.0425(10) 0.0542(12) 0.0021(8) 0.0077(9) -0.0133(8)
C29 0.0420(10) 0.0372(9) 0.0644(12) -0.0013(8) -0.0044(9) -0.0096(8)
C30 0.0498(11) 0.0472(10) 0.0555(12) -0.0115(9) -0.0006(9) -0.0152(8)
C31 0.0709(14) 0.0563(12) 0.0642(14) -0.0146(10) -0.0099(11) -0.0165(11)
C32 0.0967(19) 0.0602(14) 0.096(2) -0.0060(13) -0.0402(16) -0.0272(14)
C33 0.097(2) 0.0769(17) 0.124(2) 0.0113(17) -0.0472(18) -0.0501(16)
C34 0.0703(15) 0.0660(14) 0.0944(18) 0.0188(13) -0.0216(13) -0.0352(12)
C35 0.0464(10) 0.0348(9) 0.0407(9) -0.0019(7) 0.0001(7) -0.0110(7)
C36 0.0368(9) 0.0359(8) 0.0349(9) -0.0042(7) -0.0031(7) -0.0082(7)
C37 0.0487(10) 0.0370(9) 0.0410(10) -0.0069(7) -0.0044(8) -0.0063(7)
C38 0.0503(11) 0.0510(11) 0.0448(11) -0.0142(9) 0.0042(8) -0.0038(9)
C39 0.0452(10) 0.0623(12) 0.0431(10) -0.0077(9) 0.0074(8) -0.0130(9)
C40 0.0510(11) 0.0454(10) 0.0519(11) -0.0010(8) 0.0088(9) -0.0148(8)
C41 0.0454(10) 0.0379(9) 0.0488(10) -0.0061(8) 0.0073(8) -0.0085(8)
C42 0.0550(11) 0.0431(10) 0.0333(9) -0.0066(7) -0.0012(8) -0.0044(8)
C43 0.0627(13) 0.0588(12) 0.0559(13) -0.0076(10) -0.0157(10) -0.0039(10)
C44 0.0647(15) 0.097(2) 0.0833(18) -0.0236(15) -0.0249(13) -0.0080(14)
C45 0.0743(17) 0.109(2) 0.0835(18) -0.0374(16) -0.0079(14) -0.0361(16)
C46 0.0884(18) 0.0701(15) 0.0724(16) -0.0229(12) 0.0051(13) -0.0346(14)
C47 0.0632(13) 0.0486(11) 0.0546(12) -0.0093(9) 0.0019(10) -0.0117(10)
C48 0.0573(12) 0.0408(10) 0.0403(10) 0.0016(8) 0.0072(8) -0.0072(9)
C49 0.0917(18) 0.0588(13) 0.0524(12) -0.0109(10) 0.0166(12) 0.0112(12)
C50 0.0972(19) 0.0686(15) 0.0630(13) -0.0184(11) 0.0233(13) -0.0293(13)

loop_
_atom_type_symbol
_atom_type_description
_atom_type_scat_dispersion_real
_atom_type_scat_dispersion_imag
_atom_type_scat_source
C C 0.0033 0.0016 'International Tables Vol C Tables 4.2.6.8 and 6.1.1.4'
H H 0.0000 0.0000 'International Tables Vol C Tables 4.2.6.8 and 6.1.1.4'
O O 0.0106 0.0060 'International Tables Vol C Tables 4.2.6.8 and 6.1.1.4'

loop_
_geom_angle_atom_site_label_1
_geom_angle_atom_site_label_2
_geom_angle_atom_site_label_3
_geom_angle
C23 O4 C24 118.34(14)
C23 C1 C17 109.85(13)
C23 C1 C2 110.17(13)
C17 C1 C2 112.04(13)
C23 C1 H1 108.2
C17 C1 H1 108.2
C2 C1 H1 108.2
C3 C2 C10 107.46(13)
C3 C2 C1 110.02(13)
C10 C2 C1 108.59(13)
C3 C2 H2 110.2
C10 C2 H2 110.2
C1 C2 H2 110.2
O1 C3 C4 120.82(16)
O1 C3 C2 120.18(16)
C4 C3 C2 118.98(15)
C5 C4 C9 118.88(17)
C5 C4 C3 123.23(16)
C9 C4 C3 117.90(16)
C6 C5 C4 120.31(18)
C6 C5 H5 119.8
C4 C5 H5 119.8
C7 C6 C5 119.7(2)
C7 C6 H6 120.1
C5 C6 H6 120.1
C8 C7 C6 120.42(19)
C8 C7 H7 119.8
C6 C7 H7 119.8
C7 C8 C9 120.04(19)
C7 C8 H8 120.0
C9 C8 H8 120.0
C8 C9 C4 120.62(19)
C8 C9 H9 119.7
C4 C9 H9 119.7
O2 C10 C11 120.59(16)
O2 C10 C2 117.69(16)
C11 C10 C2 121.71(14)
C12 C11 C16 118.83(18)
C12 C11 C10 123.17(15)
C16 C11 C10 117.98(17)
C13 C12 C11 120.04(18)
C13 C12 H12 120.0
C11 C12 H12 120.0
C14 C13 C12 120.3(2)
C14 C13 H13 119.9
C12 C13 H13 119.9
C15 C14 C13 119.8(2)
C15 C14 H14 120.1
C13 C14 H14 120.1
C16 C15 C14 120.5(2)
C16 C15 H15 119.8
C14 C15 H15 119.8
C15 C16 C11 120.6(2)
C15 C16 H16 119.7
C11 C16 H16 119.7
C18 C17 C22 118.86(16)
C18 C17 C1 120.72(14)
C22 C17 C1 120.41(15)
C17 C18 C19 120.45(17)
C17 C18 H18 119.8
C19 C18 H18 119.8
C20 C19 C18 120.12(18)
C20 C19 H19 119.9
C18 C19 H19 119.9
C21 C20 C19 119.83(17)
C21 C20 H20 120.1
C19 C20 H20 120.1
C20 C21 C22 120.37(17)
C20 C21 H21 119.8
C22 C21 H21 119.8
C21 C22 C17 120.36(18)
C21 C22 H22 119.8
C17 C22 H22 119.8
O3 C23 O4 123.76(15)
O3 C23 C1 125.43(15)
O4 C23 C1 110.76(13)
O4 C24 C25 108.31(19)
O4 C24 H24A 110.0
C25 C24 H24A 110.0
O4 C24 H24B 110.0
C25 C24 H24B 110.0
H24A C24 H24B 108.4
C24 C25 H25A 109.5
C24 C25 H25B 109.5
H25A C25 H25B 109.5
C24 C25 H25C 109.5
H25A C25 H25C 109.5
H25B C25 H25C 109.5
C48 O8 C49 116.44(15)
C48 C26 C42 110.59(15)
C48 C26 C27 110.39(15)
C42 C26 C27 111.60(14)
C48 C26 H26 108.0
C42 C26 H26 108.0
C27 C26 H26 108.0
C28 C27 C26 111.14(14)
C28 C27 C35 106.65(14)
C26 C27 C35 108.56(14)
C28 C27 H27 110.1
C26 C27 H27 110.1
C35 C27 H27 110.1
O5 C28 C29 121.61(18)
O5 C28 C27 119.64(19)
C29 C28 C27 118.71(15)
C30 C29 C34 118.0(2)
C30 C29 C28 122.73(17)
C34 C29 C28 119.28(19)
C29 C30 C31 120.77(19)
C29 C30 H30 119.6
C31 C30 H30 119.6
C32 C31 C30 120.1(2)
C32 C31 H31 120.0
C30 C31 H31 120.0
C33 C32 C31 119.9(2)
C33 C32 H32 120.0
C31 C32 H32 120.0
C32 C33 C34 120.5(2)
C32 C33 H33 119.7
C34 C33 H33 119.7
C33 C34 C29 120.7(2)
C33 C34 H34 119.7
C29 C34 H34 119.7
O6 C35 C36 120.93(15)
O6 C35 C27 117.49(15)
C36 C35 C27 121.57(14)
C37 C36 C41 119.13(16)
C37 C36 C35 117.92(15)
C41 C36 C35 122.95(15)
C38 C37 C36 120.37(17)
C38 C37 H37 119.8
C36 C37 H37 119.8
C39 C38 C37 120.21(17)
C39 C38 H38 119.9
C37 C38 H38 119.9
C38 C39 C40 120.10(17)
C38 C39 H39 120.0
C40 C39 H39 120.0
C41 C40 C39 120.18(17)
C41 C40 H40 119.9
C39 C40 H40 119.9
C40 C41 C36 119.97(16)
C40 C41 H41 120.0
C36 C41 H41 120.0
C43 C42 C47 118.4(2)
C43 C42 C26 120.15(17)
C47 C42 C26 121.37(17)
C44 C43 C42 120.4(2)
C44 C43 H43 119.8
C42 C43 H43 119.8
C45 C44 C43 120.6(2)
C45 C44 H44 119.7
C43 C44 H44 119.7
C44 C45 C46 120.0(3)
C44 C45 H45 120.0
C46 C45 H45 120.0
C45 C46 C47 120.0(2)
C45 C46 H46 120.0
C47 C46 H46 120.0
C46 C47 C42 120.6(2)
C46 C47 H47 119.7
C42 C47 H47 119.7
O7 C48 O8 123.78(17)
O7 C48 C26 125.56(17)
O8 C48 C26 110.64(15)
C50 C49 O8 107.54(18)
C50 C49 H49A 110.2
O8 C49 H49A 110.2
C50 C49 H49B 110.2
O8 C49 H49B 110.2
H49A C49 H49B 108.5
C49 C50 H50A 109.5
C49 C50 H50B 109.5
H50A C50 H50B 109.5
C49 C50 H50C 109.5
H50A C50 H50C 109.5
H50B C50 H50C 109.5

loop_
_geom_bond_atom_site_label_1
_geom_bond_atom_site_label_2
_geom_bond_distance
O1 C3 1.211(2)
O2 C10 1.219(2)
O3 C23 1.2000(19)
O4 C23 1.323(2)
O4 C24 1.452(2)
C1 C23 1.513(2)
C1 C17 1.525(2)
C1 C2 1.540(2)
C1 H1 1.0000
C2 C3 1.531(2)
C2 C10 1.537(2)
C2 H2 1.0000
C3 C4 1.493(2)
C4 C5 1.389(3)
C4 C9 1.394(2)
C5 C6 1.386(3)
C5 H5 0.9500
C6 C7 1.384(3)
C6 H6 0.9500
C7 C8 1.372(3)
C7 H7 0.9500
C8 C9 1.377(3)
C8 H8 0.9500
C9 H9 0.9500
C10 C11 1.481(3)
C11 C12 1.387(3)
C11 C16 1.391(2)
C12 C13 1.385(3)
C12 H12 0.9500
C13 C14 1.377(3)
C13 H13 0.9500
C14 C15 1.371(4)
C14 H14 0.9500
C15 C16 1.370(3)
C15 H15 0.9500
C16 H16 0.9500
C17 C18 1.385(2)
C17 C22 1.389(2)
C18 C19 1.387(2)
C18 H18 0.9500
C19 C20 1.380(3)
C19 H19 0.9500
C20 C21 1.371(3)
C20 H20 0.9500
C21 C22 1.387(3)
C21 H21 0.9500
C22 H22 0.9500
C24 C25 1.477(3)
C24 H24A 0.9900
C24 H24B 0.9900
C25 H25A 0.9800
C25 H25B 0.9800
C25 H25C 0.9800
O5 C28 1.214(2)
O6 C35 1.214(2)
O7 C48 1.200(2)
O8 C48 1.338(2)
O8 C49 1.463(2)
C26 C48 1.511(2)
C26 C42 1.516(3)
C26 C27 1.532(2)
C26 H26 1.0000
C27 C28 1.527(3)
C27 C35 1.537(2)
C27 H27 1.0000
C28 C29 1.487(3)
C29 C30 1.384(3)
C29 C34 1.390(3)
C30 C31 1.386(3)
C30 H30 0.9500
C31 C32 1.366(3)
C31 H31 0.9500
C32 C33 1.365(4)
C32 H32 0.9500
C33 C34 1.375(4)
C33 H33 0.9500
C34 H34 0.9500
C35 C36 1.488(2)
C36 C37 1.389(2)
C36 C41 1.391(2)
C37 C38 1.379(3)
C37 H37 0.9500
C38 C39 1.371(3)
C38 H38 0.9500
C39 C40 1.381(3)
C39 H39 0.9500
C40 C41 1.381(2)
C40 H40 0.9500
C41 H41 0.9500
C42 C43 1.388(3)
C42 C47 1.388(3)
C43 C44 1.377(3)
C43 H43 0.9500
C44 C45 1.367(4)
C44 H44 0.9500
C45 C46 1.372(4)
C45 H45 0.9500
C46 C47 1.383(3)
C46 H46 0.9500
C47 H47 0.9500
C49 C50 1.460(3)
C49 H49A 0.9900
C49 H49B 0.9900
C50 H50A 0.9800
C50 H50B 0.9800
C50 H50C 0.9800

loop_
_geom_hbond_atom_site_label_D
_geom_hbond_atom_site_label_H
_geom_hbond_atom_site_label_A
_geom_hbond_distance_DH
_geom_hbond_distance_HA
_geom_hbond_distance_DA
_geom_hbond_angle_DHA
_geom_hbond_site_symmetry_A
C50 H50A O2 0.98 2.64 3.268(3) 122.0 1_545
C27 H27 O7 1.00 2.51 3.508(2) 172.7 2_657
C2 H2 O3 1.00 2.53 3.508(2) 164.7 2_766
C2 H2 O3 1.00 2.53 3.508(2) 164.7 2_766
C27 H27 O7 1.00 2.51 3.508(2) 172.7 2_657
C50 H50A O2 0.98 2.64 3.268(3) 122.0 1_545

loop_
_geom_torsion_atom_site_label_1
_geom_torsion_atom_site_label_2
_geom_torsion_atom_site_label_3
_geom_torsion_atom_site_label_4
_geom_torsion
C23 C1 C2 C3 -56.69(17)
C17 C1 C2 C3 -179.30(13)
C23 C1 C2 C10 -174.04(13)
C17 C1 C2 C10 63.35(17)
C10 C2 C3 O1 101.26(19)
C1 C2 C3 O1 -16.8(2)
C10 C2 C3 C4 -77.45(18)
C1 C2 C3 C4 164.51(14)
O1 C3 C4 C5 177.20(18)
C2 C3 C4 C5 -4.1(2)
O1 C3 C4 C9 -2.8(3)
C2 C3 C4 C9 175.92(15)
C9 C4 C5 C6 -0.1(3)
C3 C4 C5 C6 179.97(17)
C4 C5 C6 C7 -0.5(3)
C5 C6 C7 C8 0.6(3)
C6 C7 C8 C9 -0.1(3)
C7 C8 C9 C4 -0.5(3)
C5 C4 C9 C8 0.6(3)
C3 C4 C9 C8 -179.45(16)
C3 C2 C10 O2 -52.3(2)
C1 C2 C10 O2 66.7(2)
C3 C2 C10 C11 128.42(17)
C1 C2 C10 C11 -112.61(17)
O2 C10 C11 C12 -165.25(19)
C2 C10 C11 C12 14.0(3)
O2 C10 C11 C16 13.0(3)
C2 C10 C11 C16 -167.73(17)
C16 C11 C12 C13 -1.0(3)
C10 C11 C12 C13 177.24(19)
C11 C12 C13 C14 -0.7(4)
C12 C13 C14 C15 2.1(4)
C13 C14 C15 C16 -2.0(4)
C14 C15 C16 C11 0.3(4)
C12 C11 C16 C15 1.2(3)
C10 C11 C16 C15 -177.1(2)
C23 C1 C17 C18 -45.2(2)
C2 C1 C17 C18 77.59(19)
C23 C1 C17 C22 135.89(16)
C2 C1 C17 C22 -101.31(18)
C22 C17 C18 C19 -1.2(3)
C1 C17 C18 C19 179.87(16)
C17 C18 C19 C20 0.8(3)
C18 C19 C20 C21 0.4(3)
C19 C20 C21 C22 -1.3(3)
C20 C21 C22 C17 0.9(3)
C18 C17 C22 C21 0.4(3)
C1 C17 C22 C21 179.29(16)
C24 O4 C23 O3 2.8(3)
C24 O4 C23 C1 -179.42(17)
C17 C1 C23 O3 101.97(19)
C2 C1 C23 O3 -21.9(2)
C17 C1 C23 O4 -75.78(17)
C2 C1 C23 O4 160.33(14)
C23 O4 C24 C25 119.6(2)
C48 C26 C27 C28 57.87(18)
C42 C26 C27 C28 -178.72(14)
C48 C26 C27 C35 174.86(14)
C42 C26 C27 C35 -61.73(17)
C26 C27 C28 O5 9.8(2)
C35 C27 C28 O5 -108.4(2)
C26 C27 C28 C29 -172.22(15)
C35 C27 C28 C29 69.63(19)
O5 C28 C29 C30 -168.78(19)
C27 C28 C29 C30 13.3(3)
O5 C28 C29 C34 11.7(3)
C27 C28 C29 C34 -166.26(18)
C34 C29 C30 C31 -1.6(3)
C28 C29 C30 C31 178.90(18)
C29 C30 C31 C32 0.6(3)
C30 C31 C32 C33 0.9(4)
C31 C32 C33 C34 -1.5(4)
C32 C33 C34 C29 0.5(4)
C30 C29 C34 C33 1.0(3)
C28 C29 C34 C33 -179.5(2)
C28 C27 C35 O6 55.0(2)
C26 C27 C35 O6 -64.9(2)
C28 C27 C35 C36 -124.05(17)
C26 C27 C35 C36 116.12(17)
O6 C35 C36 C37 -12.9(3)
C27 C35 C36 C37 166.04(16)
O6 C35 C36 C41 166.56(18)
C27 C35 C36 C41 -14.5(3)
C41 C36 C37 C38 2.0(3)
C35 C36 C37 C38 -178.47(17)
C36 C37 C38 C39 -0.8(3)
C37 C38 C39 C40 -1.1(3)
C38 C39 C40 C41 1.8(3)
C39 C40 C41 C36 -0.6(3)
C37 C36 C41 C40 -1.3(3)
C35 C36 C41 C40 179.20(17)
C48 C26 C42 C43 -135.16(18)
C27 C26 C42 C43 101.54(19)
C48 C26 C42 C47 47.7(2)
C27 C26 C42 C47 -75.6(2)
C47 C42 C43 C44 0.8(3)
C26 C42 C43 C44 -176.38(19)
C42 C43 C44 C45 -0.6(4)
C43 C44 C45 C46 -0.4(4)
C44 C45 C46 C47 1.1(4)
C45 C46 C47 C42 -0.9(3)
C43 C42 C47 C46 -0.1(3)
C26 C42 C47 C46 177.09(18)
C49 O8 C48 O7 -2.0(3)
C49 O8 C48 C26 179.74(19)
C42 C26 C48 O7 -96.5(2)
C27 C26 C48 O7 27.5(3)
C42 C26 C48 O8 81.66(19)
C27 C26 C48 O8 -154.35(16)
C48 O8 C49 C50 -170.9(2)
